data_7219516
loop_
_publ_author_name
'Long, Sihui'
'Zhou, Panpan'
'Parkin, Sean'
'Li, Tonglei'

_publ_section_title
;
 Polymorphism and solid-to-solid phase transitions of a simple organic
 molecule, 3-chloroisonicotinic acid
;
_journal_issue 11
_journal_name_full CrystEngComm
_journal_page_first 2389
_journal_paper_doi 10.1039/C4CE02563F
_journal_volume 17
_journal_year 2015
_chemical_formula_moiety 'C6 H4 Cl N O2'
_chemical_formula_sum 'C6 H4 Cl N O2'
_chemical_formula_weight 157.55
_chemical_name_systematic
; 
3-Chloroisonicotinic acid 
;
_space_group_IT_number 14
_symmetry_cell_setting monoclinic
_symmetry_space_group_name_Hall '-P 2yn'
_symmetry_space_group_name_H-M 'P 1 21/n 1'
_atom_sites_solution_hydrogens geom
_atom_sites_solution_primary direct
_atom_sites_solution_secondary difmap
_audit_creation_method SHELXL-97
_audit_update_record
;
2015-01-03 deposited with the CCDC.
2015-02-06 downloaded from the CCDC.
;
_cell_angle_alpha 90.00
_cell_angle_beta 92.2254(15)
_cell_angle_gamma 90.00
_cell_formula_units_Z 4
_cell_length_a 7.3267(2)
_cell_length_b 6.6413(2)
_cell_length_c 12.6512(4)
_cell_measurement_reflns_used 1522
_cell_measurement_temperature 90(2)
_cell_measurement_theta_max 27.48
_cell_measurement_theta_min 1.00
_cell_volume 615.13(3)
_computing_cell_refinement 'SCALEPACK (Otwinowski & Minor, 1997)'
_computing_data_collection 'COLLECT (Nonius, 2002)'
_computing_data_reduction 'DENZO-SMN (Otwinowski & Minor, 1997)'
_computing_molecular_graphics 'XP in SHELXTL/PC (Sheldrick, 1995)'
_computing_publication_material
;
SHELXL97 and local procedures
;
_computing_structure_refinement 'SHELXL-97 (Sheldrick, 1997)'
_computing_structure_solution 'SHELXS-97 (Sheldrick, 1997)'
_diffrn_ambient_temperature 90(2)
_diffrn_detector_area_resol_mean 18
_diffrn_measured_fraction_theta_full 0.994
_diffrn_measured_fraction_theta_max 0.994
_diffrn_measurement_device_type 'Nonius KappaCCD diffractometer'
_diffrn_measurement_method '\w scans at fixed \c = 55\%'
_diffrn_radiation_monochromator graphite
_diffrn_radiation_source 'fine-focus sealed tube'
_diffrn_radiation_type MoK\a
_diffrn_radiation_wavelength 0.71073
_diffrn_reflns_av_R_equivalents 0.0230
_diffrn_reflns_av_sigmaI/netI 0.0284
_diffrn_reflns_limit_h_max 9
_diffrn_reflns_limit_h_min -9
_diffrn_reflns_limit_k_max 8
_diffrn_reflns_limit_k_min -8
_diffrn_reflns_limit_l_max 16
_diffrn_reflns_limit_l_min -16
_diffrn_reflns_number 2596
_diffrn_reflns_theta_full 27.48
_diffrn_reflns_theta_max 27.48
_diffrn_reflns_theta_min 3.16
_exptl_absorpt_coefficient_mu 0.542
_exptl_absorpt_correction_T_max 0.9231
_exptl_absorpt_correction_T_min 0.7027
_exptl_absorpt_correction_type multi-scan
_exptl_absorpt_process_details 'Scalepack (Otwinowski & Minor, 1997)'
_exptl_crystal_colour colourless
_exptl_crystal_density_diffrn 1.701
_exptl_crystal_density_meas ?
_exptl_crystal_density_method 'not measured'
_exptl_crystal_description plate
_exptl_crystal_F_000 320
_exptl_crystal_size_max 0.50
_exptl_crystal_size_mid 0.20
_exptl_crystal_size_min 0.15
_refine_diff_density_max 0.420
_refine_diff_density_min -0.225
_refine_diff_density_rms 0.054
_refine_ls_extinction_method none
_refine_ls_goodness_of_fit_ref 1.039
_refine_ls_hydrogen_treatment constr
_refine_ls_matrix_type full
_refine_ls_number_parameters 92
_refine_ls_number_reflns 1410
_refine_ls_number_restraints 0
_refine_ls_restrained_S_all 1.039
_refine_ls_R_factor_all 0.0284
_refine_ls_R_factor_gt 0.0254
_refine_ls_shift/su_max 0.001
_refine_ls_shift/su_mean 0.000
_refine_ls_structure_factor_coef Fsqd
_refine_ls_weighting_details 'calc w=1/[\s^2^(Fo^2^)+(0.0416P)^2^+0.3078P] where P=(Fo^2^+2Fc^2^)/3'
_refine_ls_weighting_scheme calc
_refine_ls_wR_factor_gt 0.0743
_refine_ls_wR_factor_ref 0.0764
_reflns_number_gt 1284
_reflns_number_total 1410
_reflns_threshold_expression >2\s(I)
_cod_data_source_file c4ce02563f2.cif
_cod_data_source_block added_by_encifer
_cod_depositor_comments
;
The following automatic conversions were performed:

'_symmetry_cell_setting' value 'Monoclinic' changed to 'monoclinic'
according to
/usr/data/users/saulius/crontab/automatic-downloads/rss-feeds/RSC/lib/dictionaries/cif_core.dic
dictionary named 'cif_core.dic' version 2.4.2 from 2011-04-26.

'_exptl_crystal_density_meas' value 'not measured' was changed to '?'
- the value is perceived as not measured.

Automatic conversion script
Id: cif_fix_values 3008 2015-01-20 13:52:24Z robertas 

 Adding full bibliography for 7219515--7219517.cif.
;
_cod_original_sg_symbol_H-M 'P 21/n'
_cod_database_code 7219516

loop_
_symmetry_equiv_pos_as_xyz
'x, y, z'
'-x+1/2, y+1/2, -z+1/2'
'-x, -y, -z'
'x-1/2, -y-1/2, z-1/2'

loop_
_atom_site_label
_atom_site_type_symbol
_atom_site_fract_x
_atom_site_fract_y
_atom_site_fract_z
_atom_site_U_iso_or_equiv
_atom_site_adp_type
_atom_site_occupancy
_atom_site_symmetry_multiplicity
_atom_site_calc_flag
_atom_site_refinement_flags
Cl1 Cl 0.82621(4) 0.34399(5) 0.94515(2) 0.01493(13) Uani 1 1 d .
O2 O 0.60059(13) 0.34192(14) 0.62026(7) 0.0137(2) Uani 1 1 d .
H2 H 0.6723 0.3404 0.5700 0.021 Uiso 1 1 calc R
O1 O 0.84612(13) 0.22877(16) 0.71514(7) 0.0167(2) Uani 1 1 d .
N1 N 0.30977(15) 0.18841(17) 0.95583(8) 0.0135(2) Uani 1 1 d .
C5 C 0.37546(18) 0.1955(2) 0.77275(10) 0.0139(3) Uani 1 1 d .
H5 H 0.3334 0.1795 0.7013 0.017 Uiso 1 1 calc R
C6 C 0.25654(18) 0.16495(19) 0.85371(10) 0.0143(3) Uani 1 1 d .
H6 H 0.1341 0.1264 0.8366 0.017 Uiso 1 1 calc R
C2 C 0.48221(18) 0.24268(19) 0.97893(10) 0.0132(3) Uani 1 1 d .
H2A H 0.5195 0.2611 1.0510 0.016 Uiso 1 1 calc R
C4 C 0.55667(17) 0.24973(18) 0.79562(10) 0.0116(3) Uani 1 1 d .
C7 C 0.68555(17) 0.27421(19) 0.70641(10) 0.0121(3) Uani 1 1 d .
C3 C 0.60942(17) 0.27331(19) 0.90191(9) 0.0116(3) Uani 1 1 d .

loop_
_atom_site_aniso_label
_atom_site_aniso_U_11
_atom_site_aniso_U_22
_atom_site_aniso_U_33
_atom_site_aniso_U_23
_atom_site_aniso_U_13
_atom_site_aniso_U_12
Cl1 0.01228(18) 0.0203(2) 0.01207(18) -0.00232(11) -0.00150(11) -0.00047(11)
O2 0.0141(4) 0.0196(5) 0.0076(4) 0.0004(3) 0.0030(3) 0.0017(4)
O1 0.0129(5) 0.0255(5) 0.0119(4) 0.0006(4) 0.0019(3) 0.0014(4)
N1 0.0157(5) 0.0137(5) 0.0112(5) -0.0004(4) 0.0025(4) 0.0006(4)
C5 0.0158(6) 0.0162(6) 0.0096(6) -0.0014(5) 0.0007(5) -0.0002(5)
C6 0.0129(6) 0.0164(6) 0.0135(6) -0.0011(5) 0.0010(5) -0.0009(5)
C2 0.0165(6) 0.0141(6) 0.0091(6) -0.0004(5) 0.0013(5) 0.0016(5)
C4 0.0128(6) 0.0116(6) 0.0106(6) 0.0003(4) 0.0022(4) 0.0010(4)
C7 0.0150(6) 0.0123(6) 0.0091(5) -0.0016(4) 0.0019(4) -0.0013(5)
C3 0.0117(6) 0.0111(6) 0.0118(6) -0.0001(5) -0.0002(4) 0.0008(4)

loop_
_atom_type_symbol
_atom_type_description
_atom_type_scat_dispersion_real
_atom_type_scat_dispersion_imag
_atom_type_scat_source
C C 0.0033 0.0016 'International Tables Vol C Tables 4.2.6.8 and 6.1.1.4'
H H 0.0000 0.0000 'International Tables Vol C Tables 4.2.6.8 and 6.1.1.4'
Cl Cl 0.1484 0.1585 'International Tables Vol C Tables 4.2.6.8 and 6.1.1.4'
N N 0.0061 0.0033 'International Tables Vol C Tables 4.2.6.8 and 6.1.1.4'
O O 0.0106 0.0060 'International Tables Vol C Tables 4.2.6.8 and 6.1.1.4'

loop_
_geom_angle_atom_site_label_1
_geom_angle_atom_site_label_2
_geom_angle_atom_site_label_3
_geom_angle
C7 O2 H2 109.5
C2 N1 C6 118.59(11)
C6 C5 C4 120.36(11)
C6 C5 H5 119.8
C4 C5 H5 119.8
N1 C6 C5 121.76(12)
N1 C6 H6 119.1
C5 C6 H6 119.1
N1 C2 C3 122.75(11)
N1 C2 H2A 118.6
C3 C2 H2A 118.6
C3 C4 C5 117.08(11)
C3 C4 C7 123.48(11)
C5 C4 C7 119.42(11)
O1 C7 O2 125.90(11)
O1 C7 C4 122.50(11)
O2 C7 C4 111.56(11)
C2 C3 C4 119.46(11)
C2 C3 Cl1 116.88(9)
C4 C3 Cl1 123.65(10)

loop_
_geom_bond_atom_site_label_1
_geom_bond_atom_site_label_2
_geom_bond_distance
Cl1 C3 1.7248(13)
O2 C7 1.3134(15)
O2 H2 0.8400
O1 C7 1.2154(16)
N1 C2 1.3353(17)
N1 C6 1.3439(16)
C5 C6 1.3852(18)
C5 C4 1.3950(17)
C5 H5 0.9500
C6 H6 0.9500
C2 C3 1.3892(17)
C2 H2A 0.9500
C4 C3 1.3936(17)
C4 C7 1.5082(16)

loop_
_geom_hbond_atom_site_label_D
_geom_hbond_atom_site_label_H
_geom_hbond_atom_site_label_A
_geom_hbond_distance_DH
_geom_hbond_distance_HA
_geom_hbond_distance_DA
_geom_hbond_angle_DHA
_geom_hbond_site_symmetry_A
O2 H2 N1 0.84 1.80 2.6390(14) 172.9 4_665

loop_
_geom_torsion_atom_site_label_1
_geom_torsion_atom_site_label_2
_geom_torsion_atom_site_label_3
_geom_torsion_atom_site_label_4
_geom_torsion
C2 N1 C6 C5 0.00(19)
C4 C5 C6 N1 0.8(2)
C6 N1 C2 C3 -0.87(19)
C6 C5 C4 C3 -0.78(19)
C6 C5 C4 C7 177.60(12)
C3 C4 C7 O1 33.39(19)
C5 C4 C7 O1 -144.88(14)
C3 C4 C7 O2 -148.93(12)
C5 C4 C7 O2 32.81(16)
N1 C2 C3 C4 0.9(2)
N1 C2 C3 Cl1 179.76(10)
C5 C4 C3 C2 -0.04(18)
C7 C4 C3 C2 -178.34(12)
C5 C4 C3 Cl1 -178.82(10)
C7 C4 C3 Cl1 2.87(18)
